data_2230082
loop_
_publ_author_name
'Wang, Ying'
'Zhuang, Chang-Fu'

_publ_section_title
;
 Aqua(sulfato-\k<i>O</i>)bis[2-(1,3-thiazol-4-yl-\k<i>N</i>)-1<i>H</i>-benzimidazole-\k<i>N</i>^3^]iron(II)
;
_journal_coeditor_code NC2220
_journal_issue 5
_journal_name_full 'Acta Crystallographica Section E'
_journal_page_first m633
_journal_paper_doi 10.1107/S160053681101405X
_journal_volume 67
_journal_year 2011
_chemical_formula_iupac '[Fe (S O4) (C10 H7 N3 S)2 (H2 O)]'
_chemical_formula_moiety 'C20 H16 Fe N6 O5 S3'
_chemical_formula_sum 'C20 H16 Fe N6 O5 S3'
_chemical_formula_weight 572.32
_chemical_name_systematic
;
Aqua(sulfato-\k<i>O</i>)bis[2-(1,3-thiazol-4-yl-\k<i>N</i>)-1<i>H</i>-
benzimidazole-\k<i>N</i>^3^]iron(II)
;
_space_group_IT_number 14
_symmetry_cell_setting monoclinic
_symmetry_space_group_name_Hall '-P 2ybc'
_symmetry_space_group_name_H-M 'P 1 21/c 1'
_atom_sites_solution_hydrogens geom
_atom_sites_solution_primary direct
_atom_sites_solution_secondary difmap
_audit_creation_method SHELXL-97
_cell_angle_alpha 90.00
_cell_angle_beta 93.518(2)
_cell_angle_gamma 90.00
_cell_formula_units_Z 4
_cell_length_a 12.7401(6)
_cell_length_b 9.7095(3)
_cell_length_c 18.4622(7)
_cell_measurement_reflns_used 102
_cell_measurement_temperature 293(2)
_cell_measurement_theta_max 28.27
_cell_measurement_theta_min 1.60
_cell_volume 2279.47(15)
_computing_cell_refinement 'SAINT (Bruker, 1997)'
_computing_data_collection 'SMART (Bruker, 1997)'
_computing_data_reduction 'SAINT (Bruker, 1997)'
_computing_molecular_graphics 'SHELXTL (Sheldrick, 2008)'
_computing_publication_material 'SHELXTL (Sheldrick, 2008)'
_computing_structure_refinement 'SHELXL97 (Sheldrick, 2008)'
_computing_structure_solution 'SHELXS97 (Sheldrick, 2008)'
_diffrn_ambient_temperature 293(2)
_diffrn_measured_fraction_theta_full 0.998
_diffrn_measured_fraction_theta_max 0.998
_diffrn_measurement_device_type 'Bruker SMART CCD'
_diffrn_measurement_method \w
_diffrn_radiation_monochromator graphite
_diffrn_radiation_source 'fine-focus sealed tube'
_diffrn_radiation_type MoK\a
_diffrn_radiation_wavelength 0.71073
_diffrn_reflns_av_R_equivalents 0.0722
_diffrn_reflns_av_sigmaI/netI 0.0591
_diffrn_reflns_limit_h_max 8
_diffrn_reflns_limit_h_min -16
_diffrn_reflns_limit_k_max 12
_diffrn_reflns_limit_k_min -12
_diffrn_reflns_limit_l_max 24
_diffrn_reflns_limit_l_min -24
_diffrn_reflns_number 16163
_diffrn_reflns_theta_full 28.27
_diffrn_reflns_theta_max 28.27
_diffrn_reflns_theta_min 1.60
_exptl_absorpt_coefficient_mu 0.984
_exptl_absorpt_correction_T_max 0.846
_exptl_absorpt_correction_T_min 0.805
_exptl_absorpt_correction_type multi-scan
_exptl_absorpt_process_details '(SADABS; Bruker, 1997)'
_exptl_crystal_colour Brown
_exptl_crystal_density_diffrn 1.668
_exptl_crystal_density_method 'not measured'
_exptl_crystal_description Block
_exptl_crystal_F_000 1168
_exptl_crystal_size_max 0.22
_exptl_crystal_size_mid 0.20
_exptl_crystal_size_min 0.17
_refine_diff_density_max 1.033
_refine_diff_density_min -0.392
_refine_ls_extinction_method none
_refine_ls_goodness_of_fit_ref 1.028
_refine_ls_hydrogen_treatment constr
_refine_ls_matrix_type full
_refine_ls_number_parameters 316
_refine_ls_number_reflns 5632
_refine_ls_number_restraints 0
_refine_ls_restrained_S_all 1.028
_refine_ls_R_factor_all 0.0620
_refine_ls_R_factor_gt 0.0412
_refine_ls_shift/su_max 0.001
_refine_ls_shift/su_mean 0.000
_refine_ls_structure_factor_coef Fsqd
_refine_ls_weighting_details 'calc w=1/[\s^2^(Fo^2^)+(0.0542P)^2^+0.0000P] where P=(Fo^2^+2Fc^2^)/3'
_refine_ls_weighting_scheme calc
_refine_ls_wR_factor_gt 0.1039
_refine_ls_wR_factor_ref 0.1136
_reflns_number_gt 4071
_reflns_number_total 5632
_reflns_threshold_expression I>2\s(I)
_cod_data_source_file nc2220.cif
_cod_data_source_block I
_cod_original_sg_symbol_H-M 'P 21/c'
_cod_database_code 2230082
_cod_database_fobs_code 2230082

loop_
_symmetry_equiv_pos_as_xyz
'x, y, z'
'-x, y+1/2, -z+1/2'
'-x, -y, -z'
'x, -y-1/2, z-1/2'

loop_
_atom_site_type_symbol
_atom_site_label
_atom_site_fract_x
_atom_site_fract_y
_atom_site_fract_z
_atom_site_U_iso_or_equiv
_atom_site_adp_type
_atom_site_calc_flag
_atom_site_refinement_flags
_atom_site_occupancy
_atom_site_symmetry_multiplicity
_atom_site_disorder_assembly
_atom_site_disorder_group
Fe Fe -0.27374(3) 0.67914(3) 0.971295(19) 0.02687(11) Uani d . 1 1 . .
S S1 -0.26985(6) 1.03885(9) 0.79174(4) 0.0472(2) Uani d . 1 1 . .
S S2 0.03061(7) 0.89657(10) 1.09472(5) 0.0591(2) Uani d . 1 1 . .
S S3 -0.31328(5) 0.40356(6) 1.07142(3) 0.02818(15) Uani d . 1 1 . .
O O1 -0.39228(13) 0.56116(18) 0.91389(10) 0.0349(4) Uani d . 1 1 . .
H H1C -0.4489 0.5830 0.9090 0.052 Uiso d R 1 1 . .
H H1B -0.3914 0.4830 0.9325 0.052 Uiso d R 1 1 . .
O O2 -0.27394(15) 0.54526(17) 1.05838(10) 0.0397(4) Uani d . 1 1 . .
O O3 -0.39695(15) 0.4079(2) 1.12180(11) 0.0492(5) Uani d . 1 1 . .
O O4 -0.35366(18) 0.34317(18) 1.00124(11) 0.0490(5) Uani d . 1 1 . .
O O5 -0.22550(14) 0.3195(2) 1.10114(12) 0.0458(5) Uani d . 1 1 . .
N N1 -0.38151(16) 1.0682(2) 1.03371(11) 0.0305(5) Uani d . 1 1 . .
H H1 -0.3852 1.1537 1.0216 0.037 Uiso d R 1 1 . .
N N2 -0.35665(16) 0.8414(2) 1.02417(11) 0.0298(4) Uani d . 1 1 . .
N N3 -0.28439(17) 0.8527(2) 0.88867(11) 0.0337(5) Uani d . 1 1 . .
N N4 -0.14511(15) 0.5944(2) 0.91289(11) 0.0298(4) Uani d . 1 1 . .
N N5 -0.12368(16) 0.7791(2) 1.02513(12) 0.0346(5) Uani d . 1 1 . .
N N6 0.02727(17) 0.5786(2) 0.89849(12) 0.0375(5) Uani d . 1 1 . .
H H6 0.0939 0.5906 0.9063 0.045 Uiso d R 1 1 . .
C C1 -0.1013(2) 0.8664(3) 1.07716(16) 0.0457(7) Uani d . 1 1 . .
H H1A -0.1527 0.9092 1.1029 0.055 Uiso calc R 1 1 . .
C C2 0.0581(2) 0.7829(3) 1.02801(16) 0.0457(7) Uani d . 1 1 . .
H H2 0.1253 0.7598 1.0150 0.055 Uiso calc R 1 1 . .
C C3 -0.03296(19) 0.7310(3) 0.99672(14) 0.0317(5) Uani d . 1 1 . .
C C4 -0.04923(18) 0.6333(3) 0.93656(13) 0.0302(5) Uani d . 1 1 . .
C C5 -0.0219(2) 0.4992(3) 0.84436(15) 0.0380(6) Uani d . 1 1 . .
C C6 0.0172(3) 0.4221(3) 0.78838(19) 0.0600(9) Uani d . 1 1 . .
H H6A 0.0890 0.4134 0.7831 0.072 Uiso calc R 1 1 . .
C C7 -0.0562(3) 0.3589(4) 0.7409(2) 0.0678(11) Uani d . 1 1 . .
H H7 -0.0330 0.3074 0.7026 0.081 Uiso calc R 1 1 . .
C C8 -0.1629(3) 0.3702(3) 0.74911(17) 0.0589(9) Uani d . 1 1 . .
H H8 -0.2097 0.3268 0.7159 0.071 Uiso calc R 1 1 . .
C C9 -0.2019(2) 0.4442(3) 0.80516(16) 0.0464(7) Uani d . 1 1 . .
H H9A -0.2739 0.4503 0.8105 0.056 Uiso calc R 1 1 . .
C C10 -0.1300(2) 0.5095(3) 0.85353(14) 0.0316(5) Uani d . 1 1 . .
C C11 -0.2584(2) 0.8733(3) 0.82185(14) 0.0387(6) Uani d . 1 1 . .
H H11 -0.2352 0.8025 0.7929 0.046 Uiso calc R 1 1 . .
C C12 -0.3125(2) 1.0873(3) 0.87508(14) 0.0343(6) Uani d . 1 1 . .
H H12 -0.3297 1.1765 0.8883 0.041 Uiso calc R 1 1 . .
C C13 -0.31676(18) 0.9747(3) 0.91818(13) 0.0294(5) Uani d . 1 1 . .
C C14 -0.35200(17) 0.9640(2) 0.99176(12) 0.0247(5) Uani d . 1 1 . .
C C15 -0.40529(18) 1.0130(2) 1.10036(13) 0.0291(5) Uani d . 1 1 . .
C C16 -0.4362(2) 1.0730(3) 1.16334(14) 0.0370(6) Uani d . 1 1 . .
H H16 -0.4446 1.1678 1.1675 0.044 Uiso calc R 1 1 . .
C C17 -0.4537(2) 0.9849(3) 1.21975(14) 0.0413(7) Uani d . 1 1 . .
H H17 -0.4763 1.0206 1.2629 0.050 Uiso calc R 1 1 . .
C C18 -0.4386(2) 0.8451(3) 1.21381(15) 0.0445(7) Uani d . 1 1 . .
H H18 -0.4501 0.7903 1.2539 0.053 Uiso calc R 1 1 . .
C C19 -0.4071(2) 0.7810(3) 1.15094(14) 0.0375(6) Uani d . 1 1 . .
H H19 -0.3979 0.6862 1.1479 0.045 Uiso calc R 1 1 . .
C C20 -0.39029(19) 0.8695(3) 1.09280(13) 0.0300(5) Uani d . 1 1 . .

loop_
_atom_site_aniso_label
_atom_site_aniso_U_11
_atom_site_aniso_U_22
_atom_site_aniso_U_33
_atom_site_aniso_U_12
_atom_site_aniso_U_13
_atom_site_aniso_U_23
Fe 0.02329(18) 0.02254(18) 0.0352(2) 0.00041(13) 0.00521(14) -0.00202(15)
S1 0.0532(5) 0.0566(5) 0.0327(4) -0.0033(4) 0.0094(3) 0.0103(3)
S2 0.0460(5) 0.0673(6) 0.0625(5) -0.0128(4) -0.0100(4) -0.0237(5)
S3 0.0238(3) 0.0258(3) 0.0347(3) -0.0002(2) 0.0006(2) 0.0037(3)
O1 0.0253(9) 0.0324(9) 0.0463(10) -0.0016(7) -0.0038(8) 0.0043(8)
O2 0.0505(12) 0.0280(9) 0.0398(10) -0.0081(8) -0.0045(9) 0.0032(8)
O3 0.0278(10) 0.0656(14) 0.0552(12) 0.0010(9) 0.0102(9) 0.0079(11)
O4 0.0768(15) 0.0247(9) 0.0434(11) -0.0056(9) -0.0120(10) 0.0006(9)
O5 0.0259(10) 0.0435(11) 0.0677(13) 0.0071(8) 0.0007(9) 0.0196(10)
N1 0.0377(12) 0.0228(10) 0.0314(11) 0.0021(8) 0.0042(9) 0.0009(9)
N2 0.0307(11) 0.0271(10) 0.0322(11) 0.0034(8) 0.0064(9) 0.0022(9)
N3 0.0348(12) 0.0347(11) 0.0323(11) -0.0021(9) 0.0080(9) -0.0036(9)
N4 0.0237(10) 0.0308(11) 0.0348(11) 0.0000(8) 0.0003(8) -0.0047(9)
N5 0.0309(12) 0.0346(11) 0.0388(12) -0.0044(9) 0.0053(9) -0.0041(10)
N6 0.0231(11) 0.0427(12) 0.0477(13) 0.0013(9) 0.0099(9) -0.0003(11)
C1 0.0404(16) 0.0490(17) 0.0480(17) -0.0052(13) 0.0040(13) -0.0140(14)
C2 0.0282(14) 0.0527(17) 0.0553(17) -0.0060(12) -0.0044(12) -0.0095(15)
C3 0.0250(12) 0.0321(13) 0.0375(13) -0.0033(10) -0.0013(10) 0.0009(11)
C4 0.0226(12) 0.0310(12) 0.0368(13) 0.0004(10) 0.0010(10) 0.0049(11)
C5 0.0363(15) 0.0372(14) 0.0416(15) -0.0009(12) 0.0118(12) 0.0016(12)
C6 0.058(2) 0.056(2) 0.069(2) 0.0000(17) 0.0328(18) -0.0159(18)
C7 0.092(3) 0.060(2) 0.055(2) -0.003(2) 0.034(2) -0.0216(18)
C8 0.078(3) 0.0530(19) 0.0449(18) -0.0011(18) 0.0009(17) -0.0169(16)
C9 0.0439(17) 0.0463(17) 0.0484(16) 0.0010(13) -0.0025(13) -0.0115(15)
C10 0.0341(14) 0.0290(12) 0.0321(13) 0.0023(10) 0.0045(10) 0.0007(11)
C11 0.0436(16) 0.0431(15) 0.0304(13) -0.0062(13) 0.0117(11) -0.0060(12)
C12 0.0349(14) 0.0326(13) 0.0356(13) 0.0005(11) 0.0039(11) 0.0018(11)
C13 0.0262(12) 0.0314(13) 0.0307(12) -0.0019(10) 0.0022(10) 0.0022(11)
C14 0.0229(11) 0.0234(11) 0.0279(11) 0.0009(9) 0.0041(9) 0.0002(10)
C15 0.0247(12) 0.0298(12) 0.0332(13) 0.0012(10) 0.0039(10) 0.0026(11)
C16 0.0416(16) 0.0363(14) 0.0336(14) 0.0033(11) 0.0060(11) -0.0051(12)
C17 0.0417(16) 0.0536(17) 0.0291(13) 0.0006(13) 0.0060(11) -0.0020(13)
C18 0.0463(17) 0.0546(18) 0.0330(14) 0.0092(14) 0.0061(12) 0.0028(14)
C19 0.0425(15) 0.0320(13) 0.0388(14) 0.0010(11) 0.0102(12) 0.0069(12)
C20 0.0275(12) 0.0345(13) 0.0282(12) 0.0019(10) 0.0043(10) -0.0006(11)

loop_
_atom_type_symbol
_atom_type_description
_atom_type_scat_dispersion_real
_atom_type_scat_dispersion_imag
_atom_type_scat_source
C C 0.0030 0.0020 'International Tables Vol C Tables 4.2.6.8 and 6.1.1.4'
H H 0.0000 0.0000 'International Tables Vol C Tables 4.2.6.8 and 6.1.1.4'
Fe Fe 0.3460 0.8440 'International Tables Vol C Tables 4.2.6.8 and 6.1.1.4'
N N 0.0060 0.0030 'International Tables Vol C Tables 4.2.6.8 and 6.1.1.4'
O O 0.0110 0.0060 'International Tables Vol C Tables 4.2.6.8 and 6.1.1.4'
S S 0.1250 0.1230 'International Tables Vol C Tables 4.2.6.8 and 6.1.1.4'

loop_
_geom_angle_atom_site_label_1
_geom_angle_atom_site_label_2
_geom_angle_atom_site_label_3
_geom_angle_site_symmetry_1
_geom_angle_site_symmetry_3
_geom_angle
_geom_angle_publ_flag
O2 Fe O1 . . 90.80(7) ?
O2 Fe N2 . . 94.77(7) ?
O1 Fe N2 . . 105.42(7) ?
O2 Fe N4 . . 100.63(8) ?
O1 Fe N4 . . 94.74(7) ?
N2 Fe N4 . . 154.42(8) ?
O2 Fe N3 . . 170.30(7) ?
O1 Fe N3 . . 93.08(7) ?
N2 Fe N3 . . 75.63(7) ?
N4 Fe N3 . . 87.91(8) ?
O2 Fe N5 . . 88.30(8) ?
O1 Fe N5 . . 169.52(7) ?
N2 Fe N5 . . 85.06(8) ?
N4 Fe N5 . . 75.18(7) ?
N3 Fe N5 . . 89.47(8) ?
C11 S1 C12 . . 89.51(12) ?
C2 S2 C1 . . 89.73(14) ?
O3 S3 O5 . . 110.41(12) ?
O3 S3 O4 . . 109.90(13) ?
O5 S3 O4 . . 108.83(12) ?
O3 S3 O2 . . 110.05(12) ?
O5 S3 O2 . . 108.60(11) ?
O4 S3 O2 . . 109.01(11) ?
Fe O1 H1C . . 123.7 ?
Fe O1 H1B . . 107.1 ?
H1C O1 H1B . . 107.1 ?
S3 O2 Fe . . 136.32(11) ?
C14 N1 C15 . . 107.7(2) ?
C14 N1 H1 . . 126.1 ?
C15 N1 H1 . . 126.2 ?
C14 N2 C20 . . 105.0(2) ?
C14 N2 Fe . . 114.26(15) ?
C20 N2 Fe . . 137.82(16) ?
C11 N3 C13 . . 109.9(2) ?
C11 N3 Fe . . 137.40(19) ?
C13 N3 Fe . . 112.30(15) ?
C4 N4 C10 . . 105.0(2) ?
C4 N4 Fe . . 115.79(16) ?
C10 N4 Fe . . 139.21(16) ?
C1 N5 C3 . . 110.5(2) ?
C1 N5 Fe . . 136.83(19) ?
C3 N5 Fe . . 112.58(16) ?
C4 N6 C5 . . 106.7(2) ?
C4 N6 H6 . . 126.7 ?
C5 N6 H6 . . 126.6 ?
N5 C1 S2 . . 114.8(2) ?
N5 C1 H1A . . 122.6 ?
S2 C1 H1A . . 122.6 ?
C3 C2 S2 . . 109.8(2) ?
C3 C2 H2 . . 125.1 ?
S2 C2 H2 . . 125.1 ?
C2 C3 N5 . . 115.2(2) ?
C2 C3 C4 . . 129.7(2) ?
N5 C3 C4 . . 115.1(2) ?
N4 C4 N6 . . 113.4(2) ?
N4 C4 C3 . . 121.2(2) ?
N6 C4 C3 . . 125.3(2) ?
N6 C5 C6 . . 132.1(3) ?
N6 C5 C10 . . 106.1(2) ?
C6 C5 C10 . . 121.8(3) ?
C7 C6 C5 . . 116.7(3) ?
C7 C6 H6A . . 121.7 ?
C5 C6 H6A . . 121.7 ?
C8 C7 C6 . . 121.7(3) ?
C8 C7 H7 . . 119.1 ?
C6 C7 H7 . . 119.1 ?
C9 C8 C7 . . 121.8(3) ?
C9 C8 H8 . . 119.1 ?
C7 C8 H8 . . 119.1 ?
C8 C9 C10 . . 117.7(3) ?
C8 C9 H9A . . 121.1 ?
C10 C9 H9A . . 121.1 ?
C9 C10 N4 . . 131.0(2) ?
C9 C10 C5 . . 120.2(3) ?
N4 C10 C5 . . 108.8(2) ?
N3 C11 S1 . . 115.4(2) ?
N3 C11 H11 . . 122.3 ?
S1 C11 H11 . . 122.3 ?
C13 C12 S1 . . 109.3(2) ?
C13 C12 H12 . . 125.4 ?
S1 C12 H12 . . 125.4 ?
C12 C13 N3 . . 115.9(2) ?
C12 C13 C14 . . 129.0(2) ?
N3 C13 C14 . . 115.0(2) ?
N2 C14 N1 . . 113.1(2) ?
N2 C14 C13 . . 120.3(2) ?
N1 C14 C13 . . 126.6(2) ?
C16 C15 N1 . . 132.1(2) ?
C16 C15 C20 . . 123.2(2) ?
N1 C15 C20 . . 104.7(2) ?
C17 C16 C15 . . 116.3(2) ?
C17 C16 H16 . . 121.9 ?
C15 C16 H16 . . 121.9 ?
C18 C17 C16 . . 121.5(3) ?
C18 C17 H17 . . 119.2 ?
C16 C17 H17 . . 119.2 ?
C17 C18 C19 . . 123.7(3) ?
C17 C18 H18 . . 118.2 ?
C19 C18 H18 . . 118.2 ?
C18 C19 C20 . . 115.3(2) ?
C18 C19 H19 . . 122.3 ?
C20 C19 H19 . . 122.3 ?
N2 C20 C19 . . 130.4(2) ?
N2 C20 C15 . . 109.5(2) ?
C19 C20 C15 . . 120.0(2) ?

loop_
_geom_bond_atom_site_label_1
_geom_bond_atom_site_label_2
_geom_bond_site_symmetry_2
_geom_bond_distance
_geom_bond_publ_flag
Fe O2 . 2.0677(18) ?
Fe O1 . 2.1260(17) ?
Fe N2 . 2.163(2) ?
Fe N4 . 2.178(2) ?
Fe N3 . 2.272(2) ?
Fe N5 . 2.313(2) ?
S1 C11 . 1.704(3) ?
S1 C12 . 1.728(3) ?
S2 C2 . 1.706(3) ?
S2 C1 . 1.717(3) ?
S3 O3 . 1.4577(19) ?
S3 O5 . 1.4638(18) ?
S3 O4 . 1.485(2) ?
S3 O2 . 1.4889(18) ?
O1 H1C . 0.7517 ?
O1 H1B . 0.8330 ?
N1 C14 . 1.342(3) ?
N1 C15 . 1.392(3) ?
N1 H1 . 0.8604 ?
N2 C14 . 1.335(3) ?
N2 C20 . 1.389(3) ?
N3 C11 . 1.312(3) ?
N3 C13 . 1.377(3) ?
N4 C4 . 1.327(3) ?
N4 C10 . 1.394(3) ?
N5 C1 . 1.299(3) ?
N5 C3 . 1.380(3) ?
N6 C4 . 1.345(3) ?
N6 C5 . 1.382(4) ?
N6 H6 . 0.8598 ?
C1 H1A . 0.9300 ?
C2 C3 . 1.361(4) ?
C2 H2 . 0.9300 ?
C3 C4 . 1.466(4) ?
C5 C6 . 1.393(4) ?
C5 C10 . 1.401(4) ?
C6 C7 . 1.384(5) ?
C6 H6A . 0.9300 ?
C7 C8 . 1.382(5) ?
C7 H7 . 0.9300 ?
C8 C9 . 1.377(4) ?
C8 H8 . 0.9300 ?
C9 C10 . 1.393(4) ?
C9 H9A . 0.9300 ?
C11 H11 . 0.9300 ?
C12 C13 . 1.355(3) ?
C12 H12 . 0.9300 ?
C13 C14 . 1.460(3) ?
C15 C16 . 1.380(3) ?
C15 C20 . 1.414(3) ?
C16 C17 . 1.377(4) ?
C16 H16 . 0.9300 ?
C17 C18 . 1.376(4) ?
C17 H17 . 0.9300 ?
C18 C19 . 1.398(4) ?
C18 H18 . 0.9300 ?
C19 C20 . 1.402(3) ?
C19 H19 . 0.9300 ?

loop_
_geom_hbond_atom_site_label_D
_geom_hbond_atom_site_label_H
_geom_hbond_atom_site_label_A
_geom_hbond_site_symmetry_A
_geom_hbond_distance_DH
_geom_hbond_distance_HA
_geom_hbond_distance_DA
_geom_hbond_angle_DHA
O1 H1C O3 3_467 0.75 2.01 2.742(3) 163
O1 H1B O4 . 0.83 1.90 2.688(3) 157
O1 H1B S3 . 0.83 2.80 3.3842(18) 129
N1 H1 O4 1_565 0.86 1.92 2.764(3) 165
N1 H1 S3 1_565 0.86 2.73 3.431(2) 139
N6 H6 O5 3_567 0.86 1.90 2.712(3) 156
N6 H6 S3 3_567 0.86 2.80 3.656(2) 173

loop_
_geom_torsion_atom_site_label_1
_geom_torsion_atom_site_label_2
_geom_torsion_atom_site_label_3
_geom_torsion_atom_site_label_4
_geom_torsion_site_symmetry_1
_geom_torsion_site_symmetry_2
_geom_torsion_site_symmetry_3
_geom_torsion_site_symmetry_4
_geom_torsion
_geom_torsion_publ_flag
O3 S3 O2 Fe . . . . -114.18(18) ?
O5 S3 O2 Fe . . . . 124.86(18) ?
O4 S3 O2 Fe . . . . 6.4(2) ?
O1 Fe O2 S3 . . . . 16.14(18) ?
N2 Fe O2 S3 . . . . 121.68(18) ?
N4 Fe O2 S3 . . . . -78.84(18) ?
N3 Fe O2 S3 . . . . 129.8(4) ?
N5 Fe O2 S3 . . . . -153.42(18) ?
O2 Fe N2 C14 . . . . 164.86(17) ?
O1 Fe N2 C14 . . . . -102.98(17) ?
N4 Fe N2 C14 . . . . 37.8(3) ?
N3 Fe N2 C14 . . . . -13.73(16) ?
N5 Fe N2 C14 . . . . 76.99(17) ?
O2 Fe N2 C20 . . . . 8.0(3) ?
O1 Fe N2 C20 . . . . 100.1(2) ?
N4 Fe N2 C20 . . . . -119.1(3) ?
N3 Fe N2 C20 . . . . -170.6(3) ?
N5 Fe N2 C20 . . . . -79.9(2) ?
O2 Fe N3 C11 . . . . 174.9(4) ?
O1 Fe N3 C11 . . . . -71.6(3) ?
N2 Fe N3 C11 . . . . -176.7(3) ?
N4 Fe N3 C11 . . . . 23.0(3) ?
N5 Fe N3 C11 . . . . 98.2(3) ?
O2 Fe N3 C13 . . . . 3.5(6) ?
O1 Fe N3 C13 . . . . 117.00(17) ?
N2 Fe N3 C13 . . . . 11.86(16) ?
N4 Fe N3 C13 . . . . -148.36(17) ?
N5 Fe N3 C13 . . . . -73.18(17) ?
O2 Fe N4 C4 . . . . -82.69(18) ?
O1 Fe N4 C4 . . . . -174.40(17) ?
N2 Fe N4 C4 . . . . 43.3(3) ?
N3 Fe N4 C4 . . . . 92.68(18) ?
N5 Fe N4 C4 . . . . 2.67(17) ?
O2 Fe N4 C10 . . . . 99.6(2) ?
O1 Fe N4 C10 . . . . 7.8(2) ?
N2 Fe N4 C10 . . . . -134.4(2) ?
N3 Fe N4 C10 . . . . -85.1(2) ?
N5 Fe N4 C10 . . . . -175.1(3) ?
O2 Fe N5 C1 . . . . -78.8(3) ?
O1 Fe N5 C1 . . . . -164.0(4) ?
N2 Fe N5 C1 . . . . 16.1(3) ?
N4 Fe N5 C1 . . . . 179.7(3) ?
N3 Fe N5 C1 . . . . 91.7(3) ?
O2 Fe N5 C3 . . . . 98.43(18) ?
O1 Fe N5 C3 . . . . 13.2(5) ?
N2 Fe N5 C3 . . . . -166.64(18) ?
N4 Fe N5 C3 . . . . -3.04(17) ?
N3 Fe N5 C3 . . . . -91.02(18) ?
C3 N5 C1 S2 . . . . 0.3(3) ?
Fe N5 C1 S2 . . . . 177.63(15) ?
C2 S2 C1 N5 . . . . -0.5(3) ?
C1 S2 C2 C3 . . . . 0.5(2) ?
S2 C2 C3 N5 . . . . -0.5(3) ?
S2 C2 C3 C4 . . . . 178.5(2) ?
C1 N5 C3 C2 . . . . 0.1(3) ?
Fe N5 C3 C2 . . . . -177.9(2) ?
C1 N5 C3 C4 . . . . -179.0(2) ?
Fe N5 C3 C4 . . . . 3.0(3) ?
C10 N4 C4 N6 . . . . -1.2(3) ?
Fe N4 C4 N6 . . . . -179.71(17) ?
C10 N4 C4 C3 . . . . 176.4(2) ?
Fe N4 C4 C3 . . . . -2.1(3) ?
C5 N6 C4 N4 . . . . 1.2(3) ?
C5 N6 C4 C3 . . . . -176.3(2) ?
C2 C3 C4 N4 . . . . -179.7(3) ?
N5 C3 C4 N4 . . . . -0.8(3) ?
C2 C3 C4 N6 . . . . -2.4(4) ?
N5 C3 C4 N6 . . . . 176.6(2) ?
C4 N6 C5 C6 . . . . 178.3(3) ?
C4 N6 C5 C10 . . . . -0.6(3) ?
N6 C5 C6 C7 . . . . -177.1(3) ?
C10 C5 C6 C7 . . . . 1.7(5) ?
C5 C6 C7 C8 . . . . -0.7(5) ?
C6 C7 C8 C9 . . . . -0.5(6) ?
C7 C8 C9 C10 . . . . 0.8(5) ?
C8 C9 C10 N4 . . . . 177.3(3) ?
C8 C9 C10 C5 . . . . 0.1(4) ?
C4 N4 C10 C9 . . . . -176.6(3) ?
Fe N4 C10 C9 . . . . 1.3(4) ?
C4 N4 C10 C5 . . . . 0.8(3) ?
Fe N4 C10 C5 . . . . 178.70(19) ?
N6 C5 C10 C9 . . . . 177.6(2) ?
C6 C5 C10 C9 . . . . -1.4(4) ?
N6 C5 C10 N4 . . . . -0.1(3) ?
C6 C5 C10 N4 . . . . -179.1(3) ?
C13 N3 C11 S1 . . . . 0.7(3) ?
Fe N3 C11 S1 . . . . -170.82(15) ?
C12 S1 C11 N3 . . . . 0.3(2) ?
C11 S1 C12 C13 . . . . -1.3(2) ?
S1 C12 C13 N3 . . . . 2.1(3) ?
S1 C12 C13 C14 . . . . -177.3(2) ?
C11 N3 C13 C12 . . . . -1.8(3) ?
Fe N3 C13 C12 . . . . 171.99(18) ?
C11 N3 C13 C14 . . . . 177.6(2) ?
Fe N3 C13 C14 . . . . -8.6(3) ?
C20 N2 C14 N1 . . . . -1.0(3) ?
Fe N2 C14 N1 . . . . -165.13(16) ?
C20 N2 C14 C13 . . . . 178.6(2) ?
Fe N2 C14 C13 . . . . 14.5(3) ?
C15 N1 C14 N2 . . . . 1.7(3) ?
C15 N1 C14 C13 . . . . -177.8(2) ?
C12 C13 C14 N2 . . . . 175.8(3) ?
N3 C13 C14 N2 . . . . -3.6(3) ?
C12 C13 C14 N1 . . . . -4.7(4) ?
N3 C13 C14 N1 . . . . 176.0(2) ?
C14 N1 C15 C16 . . . . 177.8(3) ?
C14 N1 C15 C20 . . . . -1.7(3) ?
N1 C15 C16 C17 . . . . 179.7(3) ?
C20 C15 C16 C17 . . . . -0.9(4) ?
C15 C16 C17 C18 . . . . 1.6(4) ?
C16 C17 C18 C19 . . . . -1.4(5) ?
C17 C18 C19 C20 . . . . 0.6(4) ?
C14 N2 C20 C19 . . . . -178.5(3) ?
Fe N2 C20 C19 . . . . -20.2(4) ?
C14 N2 C20 C15 . . . . -0.2(3) ?
Fe N2 C20 C15 . . . . 158.09(19) ?
C18 C19 C20 N2 . . . . 178.2(3) ?
C18 C19 C20 C15 . . . . 0.1(4) ?
C16 C15 C20 N2 . . . . -178.4(2) ?
N1 C15 C20 N2 . . . . 1.1(3) ?
C16 C15 C20 C19 . . . . 0.1(4) ?
N1 C15 C20 C19 . . . . 179.6(2) ?
